data_4513200
loop_
_publ_author_name
'Singh, Divyendu'
'Nagaraja, C. M.'

_publ_section_title
;
 Auxiliary Ligand-Assisted Structural Variation of Cd(II) Metal--Organic
 Frameworks Showing 2D \\rightarrow 3D Polycatenation and
 Interpenetration: Synthesis, Structure, Luminescence Properties, and
 Selective Sensing of Trinitrophenol
;
_journal_issue 7
_journal_name_full 'Crystal Growth &amp; Design'
_journal_page_first 3356
_journal_paper_doi 10.1021/acs.cgd.5b00450
_journal_volume 15
_journal_year 2015
_chemical_formula_moiety 'C24 H17 Cd N3 O8'
_chemical_formula_sum 'C24 H17 Cd N3 O8'
_chemical_formula_weight 587.80
_chemical_name_systematic
;
 ?
;
_space_group_crystal_system monoclinic
_space_group_IT_number 14
_space_group_name_Hall '-P 2ybc'
_space_group_name_H-M_alt 'P 1 21/c 1'
_symmetry_space_group_name_Hall '-P 2ybc'
_symmetry_space_group_name_H-M 'P 1 21/c 1'
_atom_sites_solution_hydrogens geom
_audit_creation_method SHELXL-2013
_cell_angle_alpha 90.000(5)
_cell_angle_beta 95.281(5)
_cell_angle_gamma 90.000(5)
_cell_formula_units_Z 4
_cell_length_a 10.010(5)
_cell_length_b 14.104(5)
_cell_length_c 18.255(5)
_cell_measurement_temperature 293(2)
_cell_measurement_theta_max 28.4
_cell_measurement_theta_min 2.2
_cell_volume 2566.3(17)
_computing_cell_refinement 'APEX2 (Bruker, 2010); SAINT (Bruker, 2009)'
_computing_data_collection 'APEX2 (Bruker, 2010)'
_computing_data_reduction 'SAINT (Bruker, 2009);XPREP(Sheldrick,2008)'
_computing_structure_refinement 'SHELXL-2014 (Sheldrick, 2014)'
_diffrn_ambient_temperature 293(2)
_diffrn_measured_fraction_theta_full 0.972
_diffrn_measured_fraction_theta_max 0.956
_diffrn_measurement_device_type 'Bruker D8 Venture PHOTON 100 CMOS'
_diffrn_radiation_type MoK\a
_diffrn_radiation_wavelength 0.71073
_diffrn_reflns_av_R_equivalents 0.1667
_diffrn_reflns_av_unetI/netI 0.1181
_diffrn_reflns_laue_measured_fraction_full 0.972
_diffrn_reflns_laue_measured_fraction_max 0.956
_diffrn_reflns_limit_h_max 13
_diffrn_reflns_limit_h_min -13
_diffrn_reflns_limit_k_max 18
_diffrn_reflns_limit_k_min -18
_diffrn_reflns_limit_l_max 23
_diffrn_reflns_limit_l_min -24
_diffrn_reflns_number 35677
_diffrn_reflns_point_group_measured_fraction_full 0.972
_diffrn_reflns_point_group_measured_fraction_max 0.956
_diffrn_reflns_theta_full 25.242
_diffrn_reflns_theta_max 28.370
_diffrn_reflns_theta_min 2.241
_diffrn_source 'fine-focus sealed tube'
_exptl_absorpt_coefficient_mu 0.902
_exptl_absorpt_correction_T_max 0.7457
_exptl_absorpt_correction_T_min 0.5837
_exptl_absorpt_correction_type empirical
_exptl_absorpt_process_details sadabs
_exptl_crystal_colour colorless
_exptl_crystal_density_diffrn 1.521
_exptl_crystal_description rectangular
_exptl_crystal_F_000 1176
_exptl_crystal_size_max 0.330
_exptl_crystal_size_mid 0.260
_exptl_crystal_size_min 0.210
_refine_diff_density_max 1.523
_refine_diff_density_min -1.564
_refine_diff_density_rms 0.334
_refine_ls_extinction_method none
_refine_ls_goodness_of_fit_ref 1.142
_refine_ls_hydrogen_treatment constr
_refine_ls_matrix_type full
_refine_ls_number_parameters 325
_refine_ls_number_reflns 6148
_refine_ls_number_restraints 0
_refine_ls_restrained_S_all 1.142
_refine_ls_R_factor_all 0.1502
_refine_ls_R_factor_gt 0.0849
_refine_ls_shift/su_max 0.000
_refine_ls_shift/su_mean 0.000
_refine_ls_structure_factor_coef Fsqd
_refine_ls_weighting_details 'w=1/[\s^2^(Fo^2^)+(0.0623P)^2^+39.5196P] where P=(Fo^2^+2Fc^2^)/3'
_refine_ls_weighting_scheme calc
_refine_ls_wR_factor_gt 0.2104
_refine_ls_wR_factor_ref 0.2404
_reflns_Friedel_coverage 0.000
_reflns_number_gt 3781
_reflns_number_total 6148
_reflns_threshold_expression 'I > 2\s(I)'
_cod_data_source_file cg5b00450_si_002.cif
_cod_data_source_block compound2
_cod_depositor_comments 'Adding full bibliography for 4513199--4513202.cif.'
_cod_database_code 4513200
_shelx_space_group_comment
;
The symmetry employed for this shelxl refinement is uniquely defined
by the following loop, which should always be used as a source of
symmetry information in preference to the above space-group names.
They are only intended as comments.
;
_shelxl_version_number 2013-4

loop_
_space_group_symop_operation_xyz
'x, y, z'
'-x, y+1/2, -z+1/2'
'-x, -y, -z'
'x, -y-1/2, z-1/2'

loop_
_atom_site_label
_atom_site_type_symbol
_atom_site_fract_x
_atom_site_fract_y
_atom_site_fract_z
_atom_site_U_iso_or_equiv
_atom_site_adp_type
_atom_site_occupancy
_atom_site_site_symmetry_order
_atom_site_calc_flag
_atom_site_refinement_flags_posn
_atom_site_refinement_flags_adp
Cd01 Cd 0.22313(7) 0.37560(5) 0.28669(4) 0.0232(2) Uani 1 1 d . .
O4 O 0.3682(7) 0.3083(6) 0.2041(5) 0.0394(19) Uani 1 1 d . .
O5 O -0.2839(6) 0.3418(5) 0.2484(4) 0.0277(15) Uani 1 1 d . .
O2 O 0.0526(7) 0.2996(6) 0.2162(4) 0.0376(18) Uani 1 1 d . .
O1 O -0.0286(8) 0.3856(6) 0.3003(4) 0.0437(19) Uani 1 1 d . .
N3 N 0.2040(10) 0.5117(7) 0.2110(5) 0.038(2) Uani 1 1 d . .
N1 N 0.2730(10) 0.2380(6) 0.3576(5) 0.034(2) Uani 1 1 d . .
N2 N 0.2419(9) 0.4747(6) 0.3897(5) 0.030(2) Uani 1 1 d . .
C10 C 0.1386(11) 0.5760(8) 0.4721(6) 0.036(3) Uani 1 1 d . .
H10 H 0.0600 0.5968 0.4904 0.043 Uiso 1 1 calc R U
C5 C 0.6035(10) 0.3120(7) 0.2088(6) 0.028(2) Uani 1 1 d . .
C1 C -0.0422(10) 0.3340(8) 0.2476(6) 0.032(2) Uani 1 1 d . .
C7 C 0.3607(11) 0.5098(7) 0.4160(6) 0.031(2) Uani 1 1 d . .
H7 H 0.4374 0.4874 0.3966 0.038 Uiso 1 1 calc R U
C14 C 0.1909(12) 0.8313(8) 0.6166(6) 0.036(3) Uani 1 1 d . .
C21 C 0.3943(14) 0.0812(8) 0.4319(6) 0.042(3) Uani 1 1 d . .
C22 C 0.3772(14) 0.1673(8) 0.4664(6) 0.043(3) Uani 1 1 d . .
H22 H 0.4075 0.1742 0.5159 0.052 Uiso 1 1 calc R U
C8 C 0.3750(12) 0.5778(8) 0.4706(6) 0.035(3) Uani 1 1 d . .
H8 H 0.4597 0.5994 0.4883 0.042 Uiso 1 1 calc R U
C9 C 0.2590(11) 0.6141(7) 0.4994(5) 0.031(2) Uani 1 1 d . .
C12 C 0.2742(12) 0.6925(7) 0.5529(6) 0.034(2) Uani 1 1 d . .
H12 H 0.3576 0.7012 0.5789 0.040 Uiso 1 1 calc R U
C23 C 0.3168(12) 0.2422(8) 0.4294(6) 0.037(3) Uani 1 1 d . .
H23 H 0.3056 0.2984 0.4548 0.045 Uiso 1 1 calc R U
C11 C 0.1318(11) 0.5084(8) 0.4190(6) 0.035(3) Uani 1 1 d . .
H11 H 0.0482 0.4844 0.4019 0.042 Uiso 1 1 calc R U
C4 C -0.3672(12) 0.2616(10) 0.1512(7) 0.053(4) Uani 1 1 d . .
H4 H -0.4277 0.2348 0.1153 0.063 Uiso 1 1 calc R U
C2 C -0.1797(10) 0.3085(8) 0.2153(6) 0.031(2) Uani 1 1 d . .
C6 C 0.4748(10) 0.3396(8) 0.2369(6) 0.032(2) Uani 1 1 d . .
C13 C 0.1764(12) 0.7510(8) 0.5661(6) 0.040(3) Uani 1 1 d . .
H13 H 0.0922 0.7403 0.5414 0.048 Uiso 1 1 calc R U
C18 C 0.3056(12) 0.6441(7) 0.1571(6) 0.040(3) Uani 1 1 d . .
H18 H 0.3833 0.6794 0.1539 0.048 Uiso 1 1 calc R U
C20 C 0.3393(14) 0.0750(8) 0.3600(7) 0.046(3) Uani 1 1 d . .
H20 H 0.3394 0.0171 0.3355 0.055 Uiso 1 1 calc R U
C3 C -0.2259(12) 0.2568(9) 0.1550(7) 0.047(3) Uani 1 1 d . .
H3 H -0.1746 0.2248 0.1230 0.056 Uiso 1 1 calc R U
C19 C 0.2850(13) 0.1524(7) 0.3245(6) 0.038(3) Uani 1 1 d . .
H19 H 0.2544 0.1467 0.2750 0.046 Uiso 1 1 calc R U
C17 C 0.3071(13) 0.5662(8) 0.2033(6) 0.041(3) Uani 1 1 d . .
H17 H 0.3873 0.5517 0.2308 0.049 Uiso 1 1 calc R U
C16 C 0.0923(15) 0.5372(12) 0.1719(10) 0.084(6) Uani 1 1 d . .
H16 H 0.0158 0.5012 0.1769 0.101 Uiso 1 1 calc R U
C15 C 0.0804(15) 0.6114(11) 0.1252(10) 0.088(6) Uani 1 1 d . .
H15 H -0.0015 0.6243 0.0989 0.106 Uiso 1 1 calc R U
O1W O 0.3259(10) 0.3297(7) 0.5910(5) 0.059(3) Uani 1 1 d . .
O2W O 0.7298(12) 0.5039(7) 0.3370(6) 0.075(3) Uani 1 1 d . .
O3W O -0.0799(14) 0.7701(14) 0.4391(7) 0.135(7) Uani 1 1 d . .
C24 C 0.4623(15) -0.0011(9) 0.4683(7) 0.052(3) Uani 1 1 d . .
H24 H 0.4513 -0.0594 0.4447 0.062 Uiso 1 1 calc R U
O3 O 0.4781(8) 0.3923(5) 0.2931(4) 0.0388(19) Uani 1 1 d . .

loop_
_atom_site_aniso_label
_atom_site_aniso_U_11
_atom_site_aniso_U_22
_atom_site_aniso_U_33
_atom_site_aniso_U_23
_atom_site_aniso_U_13
_atom_site_aniso_U_12
Cd01 0.0187(3) 0.0224(3) 0.0283(4) 0.0007(3) 0.0014(2) 0.0019(3)
O4 0.016(3) 0.042(4) 0.061(5) -0.006(4) 0.009(4) -0.003(3)
O5 0.014(3) 0.029(3) 0.039(4) -0.005(3) 0.001(3) 0.000(3)
O2 0.016(3) 0.047(5) 0.050(5) -0.008(4) 0.008(3) -0.003(3)
O1 0.041(5) 0.041(5) 0.046(5) -0.008(4) -0.008(4) -0.009(4)
N3 0.035(5) 0.034(5) 0.044(6) 0.017(4) 0.002(5) 0.004(4)
N1 0.044(6) 0.022(4) 0.036(5) 0.005(4) 0.007(4) 0.006(4)
N2 0.040(5) 0.021(4) 0.029(5) 0.000(3) 0.003(4) 0.000(4)
C10 0.034(6) 0.035(6) 0.040(6) -0.014(5) 0.010(5) -0.010(5)
C5 0.015(5) 0.037(6) 0.033(5) -0.001(4) 0.001(4) -0.004(4)
C1 0.017(5) 0.034(6) 0.042(6) -0.004(5) -0.009(5) -0.008(5)
C7 0.030(6) 0.029(5) 0.035(6) -0.004(4) 0.002(5) 0.005(5)
C14 0.037(6) 0.036(6) 0.035(6) -0.014(5) -0.006(5) 0.001(5)
C21 0.061(9) 0.035(6) 0.029(6) 0.000(5) -0.006(6) 0.013(6)
C22 0.062(9) 0.030(6) 0.035(6) -0.001(5) -0.009(6) 0.014(6)
C8 0.038(7) 0.039(6) 0.028(6) 0.002(5) -0.008(5) 0.007(5)
C9 0.045(6) 0.021(5) 0.028(5) -0.001(4) 0.006(5) 0.005(5)
C12 0.040(6) 0.030(5) 0.031(6) -0.004(4) 0.004(5) -0.001(5)
C23 0.048(7) 0.031(6) 0.032(6) 0.004(5) 0.003(5) 0.006(5)
C11 0.025(5) 0.034(6) 0.047(6) -0.010(5) 0.009(5) -0.007(5)
C4 0.031(7) 0.074(9) 0.052(8) -0.033(7) 0.001(6) -0.003(6)
C2 0.017(5) 0.036(6) 0.040(6) -0.005(5) 0.009(5) 0.005(4)
C6 0.019(5) 0.038(6) 0.042(6) 0.008(5) 0.016(5) 0.013(4)
C13 0.036(6) 0.035(6) 0.046(7) -0.021(5) -0.006(6) 0.000(5)
C18 0.042(7) 0.030(6) 0.047(7) 0.013(5) 0.001(6) -0.005(5)
C20 0.065(9) 0.027(6) 0.045(7) -0.004(5) -0.003(6) 0.012(6)
C3 0.025(6) 0.056(8) 0.059(8) -0.032(6) 0.000(6) 0.007(6)
C19 0.054(8) 0.027(5) 0.032(6) -0.004(4) -0.006(5) 0.012(5)
C17 0.041(7) 0.034(6) 0.046(7) 0.013(5) -0.011(6) 0.002(5)
C16 0.040(8) 0.081(11) 0.127(15) 0.065(11) -0.015(9) -0.024(8)
C15 0.046(8) 0.083(12) 0.130(15) 0.080(11) -0.023(10) -0.021(8)
O1W 0.061(6) 0.057(6) 0.059(6) -0.011(5) 0.000(5) 0.006(5)
O2W 0.104(9) 0.048(6) 0.073(7) -0.022(5) -0.001(6) -0.004(6)
O3W 0.072(9) 0.24(2) 0.088(9) 0.033(11) -0.013(8) -0.039(11)
C24 0.068(10) 0.036(6) 0.048(7) -0.004(6) -0.008(7) 0.019(6)
O3 0.037(4) 0.039(5) 0.042(4) -0.011(3) 0.010(4) -0.002(4)

loop_
_atom_type_symbol
_atom_type_description
_atom_type_scat_dispersion_real
_atom_type_scat_dispersion_imag
_atom_type_scat_source
C C 0.0033 0.0016 'International Tables Vol C Tables 4.2.6.8 and 6.1.1.4'
H H 0.0000 0.0000 'International Tables Vol C Tables 4.2.6.8 and 6.1.1.4'
N N 0.0061 0.0033 'International Tables Vol C Tables 4.2.6.8 and 6.1.1.4'
O O 0.0106 0.0060 'International Tables Vol C Tables 4.2.6.8 and 6.1.1.4'
Cd Cd -0.8075 1.2024 'International Tables Vol C Tables 4.2.6.8 and 6.1.1.4'

loop_
_geom_angle_atom_site_label_1
_geom_angle_atom_site_label_2
_geom_angle_atom_site_label_3
_geom_angle
_geom_angle_site_symmetry_1
_geom_angle_site_symmetry_3
O2 Cd01 N2 136.7(3) . .
O2 Cd01 N1 91.9(3) . .
N2 Cd01 N1 93.0(3) . .
O2 Cd01 N3 92.0(3) . .
N2 Cd01 N3 88.9(3) . .
N1 Cd01 N3 172.0(3) . .
O2 Cd01 O4 85.7(3) . .
N2 Cd01 O4 137.6(3) . .
N1 Cd01 O4 84.8(3) . .
N3 Cd01 O4 88.6(3) . .
O2 Cd01 O3 138.9(2) . .
N2 Cd01 O3 84.4(3) . .
N1 Cd01 O3 83.7(3) . .
N3 Cd01 O3 88.8(3) . .
O4 Cd01 O3 53.2(2) . .
O2 Cd01 O1 52.7(2) . .
N2 Cd01 O1 84.0(3) . .
N1 Cd01 O1 98.8(3) . .
N3 Cd01 O1 89.1(3) . .
O4 Cd01 O1 138.2(3) . .
O3 Cd01 O1 168.3(2) . .
O2 Cd01 C1 26.9(3) . .
N2 Cd01 C1 109.9(3) . .
N1 Cd01 C1 96.7(3) . .
N3 Cd01 C1 89.8(3) . .
O4 Cd01 C1 112.4(3) . .
O3 Cd01 C1 165.6(3) . .
O1 Cd01 C1 25.9(3) . .
C6 O4 Cd01 95.7(6) . .
C2 O5 C5 107.1(8) . 1_455
C1 O2 Cd01 96.8(6) . .
C1 O1 Cd01 86.0(7) . .
C17 N3 C16 114.9(10) . .
C17 N3 Cd01 121.3(8) . .
C16 N3 Cd01 123.8(8) . .
C23 N1 C19 116.0(9) . .
C23 N1 Cd01 122.2(7) . .
C19 N1 Cd01 120.5(7) . .
C7 N2 C11 117.3(9) . .
C7 N2 Cd01 120.9(7) . .
C11 N2 Cd01 121.3(7) . .
C11 C10 C9 121.3(10) . .
C4 C5 O5 111.0(9) 1_655 1_655
C4 C5 C6 132.7(11) 1_655 .
O5 C5 C6 116.2(9) 1_655 .
O1 C1 O2 124.5(10) . .
O1 C1 C2 119.7(10) . .
O2 C1 C2 115.9(9) . .
O1 C1 Cd01 68.2(6) . .
O2 C1 Cd01 56.4(5) . .
C2 C1 Cd01 171.4(8) . .
N2 C7 C8 123.0(10) . .
C18 C14 C15 115.6(10) 4_576 4_576
C18 C14 C13 125.1(11) 4_576 .
C15 C14 C13 119.2(11) 4_576 .
C20 C21 C22 115.7(10) . .
C20 C21 C24 120.4(10) . .
C22 C21 C24 123.8(10) . .
C23 C22 C21 121.3(11) . .
C7 C8 C9 119.1(11) . .
C10 C9 C8 116.6(10) . .
C10 C9 C12 124.6(10) . .
C8 C9 C12 118.6(10) . .
C13 C12 C9 123.8(11) . .
N1 C23 C22 122.6(10) . .
N2 C11 C10 122.7(10) . .
C5 C4 C3 106.3(10) 1_455 .
O5 C2 C3 109.4(9) . .
O5 C2 C1 117.7(9) . .
C3 C2 C1 132.9(10) . .
O4 C6 O3 123.4(9) . .
O4 C6 C5 118.1(10) . .
O3 C6 C5 118.5(10) . .
C12 C13 C14 124.6(11) . .
C14 C18 C17 119.9(11) 4_575 .
C19 C20 C21 120.6(11) . .
C2 C3 C4 106.1(10) . .
C20 C19 N1 123.3(10) . .
N3 C17 C18 124.6(11) . .
N3 C16 C15 125.0(13) . .
C16 C15 C14 119.9(13) . 4_575
C24 C24 C21 125.4(15) 3_656 .
C6 O3 Cd01 87.6(6) . .

loop_
_geom_bond_atom_site_label_1
_geom_bond_atom_site_label_2
_geom_bond_distance
_geom_bond_site_symmetry_2
Cd01 O2 2.305(7) .
Cd01 N2 2.337(8) .
Cd01 N1 2.361(8) .
Cd01 N3 2.363(9) .
Cd01 O4 2.384(7) .
Cd01 O3 2.555(8) .
Cd01 O1 2.558(8) .
Cd01 C1 2.749(10) .
O4 C6 1.254(13) .
O5 C2 1.339(11) .
O5 C5 1.349(12) 1_455
O2 C1 1.251(13) .
O1 C1 1.203(13) .
N3 C17 1.305(15) .
N3 C16 1.320(17) .
N1 C23 1.344(14) .
N1 C19 1.361(13) .
N2 C7 1.336(14) .
N2 C11 1.354(13) .
C10 C11 1.357(14) .
C10 C9 1.371(15) .
C5 C4 1.324(15) 1_655
C5 O5 1.349(12) 1_655
C5 C6 1.482(13) .
C1 C2 1.491(14) .
C7 C8 1.382(14) .
C14 C18 1.353(16) 4_576
C14 C15 1.390(17) 4_576
C14 C13 1.459(14) .
C21 C20 1.380(16) .
C21 C22 1.385(15) .
C21 C24 1.473(16) .
C22 C23 1.366(15) .
C8 C9 1.413(15) .
C9 C12 1.474(14) .
C12 C13 1.320(15) .
C4 C5 1.324(15) 1_455
C4 C3 1.412(16) .
C2 C3 1.364(15) .
C6 O3 1.265(13) .
C18 C14 1.353(16) 4_575
C18 C17 1.384(14) .
C20 C19 1.358(15) .
C16 C15 1.348(18) .
C15 C14 1.390(17) 4_575
C24 C24 1.32(2) 3_656
